data_4334931
loop_
_publ_author_name
'Kati Rosenstengel'
'Axel Schulz'
'Alexander Villinger'

_publ_contact_author_address
;
Universit\"at Rostock
Institut f\"ur Chemie
Abteilung f\"ur Anorganische Chemie
Albert-Einstein-Strasse 3a 
18059 Rostock
Bundesrepublik Deutschland
;
_publ_contact_author_email
;
axel.schulz@uni-rostock.de, alexander.villinger@uni-rostock.de'
;
_publ_contact_author_fax '+49 (0)381/498-6382'
_publ_contact_author_name 'Axel Schulz, Alexander Villinger'
_publ_contact_author_phone '+49 (0)381/498-6400 or 6403'
_publ_section_title
;
 Solid State Structure of Bi(N3)3, Bi(N3)3.Solvates and the Structural
 Dynamics in the [Bi(N3)6]3- Anion
;
_journal_name_full 'Inorganic Chemistry'
_journal_page_first 6110
_journal_page_last 6126
_journal_paper_doi 10.1021/ic400493v
_journal_volume 52
_journal_year 2013
_chemical_formula_moiety '3(C24 H20 P +), Bi N18 3-'
_chemical_formula_sum 'C72 H60 Bi N18 P3'
_chemical_formula_weight 1479.27
_chemical_name_systematic
;
 ?
;
_space_group_IT_number 14
_symmetry_cell_setting monoclinic
_symmetry_Int_Tables_number 14
_symmetry_space_group_name_Hall '-P 2yn'
_symmetry_space_group_name_H-M 'P 1 21/n 1'
_atom_sites_solution_hydrogens geom
_atom_sites_solution_primary direct
_atom_sites_solution_secondary difmap
_audit_author_name 'Villinger, A.; Rosenstengel, K.'
_audit_creation_method SHELXL-97
_cell_angle_alpha 90.00
_cell_angle_beta 96.8520(10)
_cell_angle_gamma 90.00
_cell_formula_units_Z 4
_cell_length_a 13.2553(3)
_cell_length_b 22.6642(5)
_cell_length_c 21.8342(5)
_cell_measurement_reflns_used 9404
_cell_measurement_temperature 103(2)
_cell_measurement_theta_max 47.074
_cell_measurement_theta_min 5.201
_cell_volume 6512.6(3)
_computing_cell_refinement 'Bruker Apex V7.51A'
_computing_data_collection 'Bruker Apex V7.51A'
_computing_data_reduction 'Bruker SAINT'
_computing_molecular_graphics 'ORTEP-3v2.01 (Farrugia, 1997)'
_computing_publication_material SHELXL-97
_computing_structure_refinement 'SHELXL-97 (Sheldrick, 1997)'
_computing_structure_solution 'SHELXS-97 (Sheldrick, 1997)'
_diffrn_ambient_temperature 103(2)
_diffrn_measured_fraction_theta_full 0.999
_diffrn_measured_fraction_theta_max 0.999
_diffrn_measurement_device_type 'Bruker-Nonius Apex X8-CCD-diffractometer'
_diffrn_measurement_method 'phi and omega scans'
_diffrn_radiation_monochromator graphite
_diffrn_radiation_source 'sealed tube'
_diffrn_radiation_type MoK\a
_diffrn_radiation_wavelength 0.71073
_diffrn_reflns_av_R_equivalents 0.1106
_diffrn_reflns_av_sigmaI/netI 0.1139
_diffrn_reflns_limit_h_max 13
_diffrn_reflns_limit_h_min -20
_diffrn_reflns_limit_k_max 34
_diffrn_reflns_limit_k_min -32
_diffrn_reflns_limit_l_max 33
_diffrn_reflns_limit_l_min -31
_diffrn_reflns_number 120104
_diffrn_reflns_theta_full 32.50
_diffrn_reflns_theta_max 32.50
_diffrn_reflns_theta_min 1.30
_exptl_absorpt_coefficient_mu 2.841
_exptl_absorpt_correction_T_max 0.9454
_exptl_absorpt_correction_T_min 0.6919
_exptl_absorpt_correction_type multi-scan
_exptl_absorpt_process_details '(SADABS; Sheldrick, 2004)'
_exptl_crystal_colour yellow
_exptl_crystal_density_diffrn 1.509
_exptl_crystal_description block
_exptl_crystal_F_000 2984
_exptl_crystal_size_max 0.14
_exptl_crystal_size_mid 0.08
_exptl_crystal_size_min 0.02
_refine_diff_density_max 1.644
_refine_diff_density_min -1.212
_refine_diff_density_rms 0.157
_refine_ls_extinction_method none
_refine_ls_goodness_of_fit_ref 1.001
_refine_ls_hydrogen_treatment constr
_refine_ls_matrix_type full
_refine_ls_number_parameters 847
_refine_ls_number_reflns 23547
_refine_ls_number_restraints 0
_refine_ls_restrained_S_all 1.001
_refine_ls_R_factor_all 0.1118
_refine_ls_R_factor_gt 0.0474
_refine_ls_shift/su_max 0.002
_refine_ls_shift/su_mean 0.000
_refine_ls_structure_factor_coef Fsqd
_refine_ls_weighting_details 'calc w=1/[\s^2^(Fo^2^)+(0.0200P)^2^+0.7876P] where P=(Fo^2^+2Fc^2^)/3'
_refine_ls_weighting_scheme calc
_refine_ls_wR_factor_gt 0.0624
_refine_ls_wR_factor_ref 0.0772
_reflns_number_gt 14459
_reflns_number_total 23547
_reflns_threshold_expression >2\s(I)
_cod_data_source_file ic400493v_si_002_08.cif
_cod_data_source_block kr11_8_103K
_cod_original_sg_symbol_H-M 'P 21/n'
_cod_database_code 4334931

loop_
_symmetry_equiv_pos_as_xyz
'x, y, z'
'-x+1/2, y+1/2, -z+1/2'
'-x, -y, -z'
'x-1/2, -y-1/2, z-1/2'

loop_
_atom_site_label
_atom_site_type_symbol
_atom_site_fract_x
_atom_site_fract_y
_atom_site_fract_z
_atom_site_U_iso_or_equiv
_atom_site_adp_type
_atom_site_occupancy
_atom_site_symmetry_multiplicity
_atom_site_calc_flag
_atom_site_refinement_flags
N1 N 0.9338(2) 0.72102(13) 0.23776(14) 0.0305(7) Uani 1 1 d .
N2 N 1.0191(2) 0.70263(12) 0.23944(13) 0.0238(7) Uani 1 1 d .
N3 N 1.1032(2) 0.68689(15) 0.24238(16) 0.0406(9) Uani 1 1 d .
N4 N 0.8950(2) 0.57902(14) 0.30942(13) 0.0299(7) Uani 1 1 d .
N5 N 0.9669(2) 0.55615(14) 0.29168(12) 0.0239(7) Uani 1 1 d .
N6 N 1.0366(3) 0.53188(19) 0.27667(16) 0.0561(12) Uani 1 1 d .
N7 N 0.6728(2) 0.57155(14) 0.24061(13) 0.0277(7) Uani 1 1 d .
N8 N 0.6008(2) 0.57177(13) 0.20318(13) 0.0211(6) Uani 1 1 d .
N9 N 0.5287(2) 0.56948(16) 0.16825(15) 0.0432(10) Uani 1 1 d .
N10 N 0.6908(2) 0.69750(14) 0.16128(13) 0.0270(7) Uani 1 1 d .
N11 N 0.7020(3) 0.74871(16) 0.15149(13) 0.0338(8) Uani 1 1 d .
N12 N 0.7107(3) 0.79856(16) 0.14102(16) 0.0599(12) Uani 1 1 d .
N13 N 0.8620(2) 0.59819(12) 0.17090(12) 0.0205(6) Uani 1 1 d .
N14 N 0.88247(19) 0.62626(12) 0.12707(13) 0.0183(6) Uani 1 1 d .
N15 N 0.9020(2) 0.65048(14) 0.08348(13) 0.0287(7) Uani 1 1 d .
N16 N 0.7155(3) 0.65959(15) 0.35530(15) 0.0413(9) Uani 1 1 d .
N17 N 0.6740(2) 0.69959(13) 0.37520(12) 0.0205(6) Uani 1 1 d .
N18 N 0.6334(3) 0.73883(15) 0.39657(14) 0.0366(8) Uani 1 1 d .
Bi1 Bi 0.794520(9) 0.647231(6) 0.249704(5) 0.01545(3) Uani 1 1 d .
P1 P 0.88435(6) 0.84607(4) 0.45923(3) 0.01367(16) Uani 1 1 d .
C1 C 0.8064(2) 0.85689(14) 0.52029(13) 0.0144(6) Uani 1 1 d .
C2 C 0.8378(2) 0.89251(14) 0.57128(14) 0.0162(7) Uani 1 1 d .
H2 H 0.9030 0.9105 0.5756 0.019 Uiso 1 1 calc R
C3 C 0.7719(2) 0.90129(15) 0.61560(15) 0.0210(7) Uani 1 1 d .
H3 H 0.7930 0.9251 0.6506 0.025 Uiso 1 1 calc R
C4 C 0.6767(3) 0.87606(15) 0.60944(16) 0.0224(8) Uani 1 1 d .
H4 H 0.6320 0.8828 0.6396 0.027 Uiso 1 1 calc R
C5 C 0.6467(3) 0.84062(15) 0.55866(16) 0.0263(8) Uani 1 1 d .
H5 H 0.5815 0.8226 0.5547 0.032 Uiso 1 1 calc R
C6 C 0.7102(2) 0.83105(15) 0.51380(15) 0.0221(7) Uani 1 1 d .
H6 H 0.6886 0.8072 0.4790 0.027 Uiso 1 1 calc R
C7 C 0.8161(2) 0.87344(14) 0.38905(14) 0.0155(7) Uani 1 1 d .
C8 C 0.7953(2) 0.93370(15) 0.38573(15) 0.0216(7) Uani 1 1 d .
H8 H 0.8180 0.9586 0.4196 0.026 Uiso 1 1 calc R
C9 C 0.7419(3) 0.95707(17) 0.33336(17) 0.0286(9) Uani 1 1 d .
H9 H 0.7278 0.9982 0.3311 0.034 Uiso 1 1 calc R
C10 C 0.7086(3) 0.92093(18) 0.28403(16) 0.0293(9) Uani 1 1 d .
H10 H 0.6720 0.9373 0.2480 0.035 Uiso 1 1 calc R
C11 C 0.7285(3) 0.86114(18) 0.28694(15) 0.0283(9) Uani 1 1 d .
H11 H 0.7058 0.8366 0.2528 0.034 Uiso 1 1 calc R
C12 C 0.7815(2) 0.83656(15) 0.33954(14) 0.0203(7) Uani 1 1 d .
H12 H 0.7942 0.7953 0.3419 0.024 Uiso 1 1 calc R
C13 C 0.9142(2) 0.76970(14) 0.45178(14) 0.0149(6) Uani 1 1 d .
C14 C 0.8898(3) 0.72719(15) 0.49350(15) 0.0219(8) Uani 1 1 d .
H14 H 0.8543 0.7379 0.5271 0.026 Uiso 1 1 calc R
C15 C 0.9176(3) 0.66917(16) 0.48565(16) 0.0276(8) Uani 1 1 d .
H15 H 0.9014 0.6402 0.5144 0.033 Uiso 1 1 calc R
C16 C 0.9680(2) 0.65281(16) 0.43707(15) 0.0241(7) Uani 1 1 d .
H16 H 0.9847 0.6125 0.4317 0.029 Uiso 1 1 calc R
C17 C 0.9948(2) 0.69490(15) 0.39569(15) 0.0219(7) Uani 1 1 d .
H17 H 1.0313 0.6838 0.3626 0.026 Uiso 1 1 calc R
C18 C 0.9681(2) 0.75291(14) 0.40317(14) 0.0189(7) Uani 1 1 d .
H18 H 0.9863 0.7819 0.3750 0.023 Uiso 1 1 calc R
C19 C 1.0016(2) 0.88612(14) 0.47611(14) 0.0155(7) Uani 1 1 d .
C20 C 1.0348(2) 0.92660(14) 0.43457(14) 0.0172(7) Uani 1 1 d .
H20 H 0.9945 0.9345 0.3965 0.021 Uiso 1 1 calc R
C21 C 1.1268(3) 0.95514(15) 0.44919(16) 0.0230(8) Uani 1 1 d .
H21 H 1.1497 0.9826 0.4210 0.028 Uiso 1 1 calc R
C22 C 1.1857(3) 0.94396(16) 0.50475(16) 0.0253(8) Uani 1 1 d .
H22 H 1.2486 0.9640 0.5146 0.030 Uiso 1 1 calc R
C23 C 1.1534(2) 0.90373(15) 0.54605(16) 0.0224(8) Uani 1 1 d .
H23 H 1.1935 0.8965 0.5843 0.027 Uiso 1 1 calc R
C24 C 1.0628(2) 0.87431(14) 0.53141(14) 0.0161(7) Uani 1 1 d .
H24 H 1.0417 0.8458 0.5591 0.019 Uiso 1 1 calc R
P2 P 0.19539(6) 0.96055(4) 0.06840(4) 0.01204(16) Uani 1 1 d .
C25 C 0.3271(2) 0.94317(13) 0.09065(13) 0.0126(6) Uani 1 1 d .
C26 C 0.3550(2) 0.89545(14) 0.12878(14) 0.0191(7) Uani 1 1 d .
H26 H 0.3043 0.8717 0.1439 0.023 Uiso 1 1 calc R
C27 C 0.4571(2) 0.88239(15) 0.14487(16) 0.0236(8) Uani 1 1 d .
H27 H 0.4763 0.8497 0.1709 0.028 Uiso 1 1 calc R
C28 C 0.5307(2) 0.91707(15) 0.12303(15) 0.0208(7) Uani 1 1 d .
H28 H 0.6004 0.9076 0.1334 0.025 Uiso 1 1 calc R
C29 C 0.5038(2) 0.96521(14) 0.08638(14) 0.0181(7) Uani 1 1 d .
H29 H 0.5549 0.9894 0.0724 0.022 Uiso 1 1 calc R
C30 C 0.4022(2) 0.97842(14) 0.06983(14) 0.0157(7) Uani 1 1 d .
H30 H 0.3836 1.0115 0.0443 0.019 Uiso 1 1 calc R
C31 C 0.1889(2) 0.99427(13) -0.00649(13) 0.0114(6) Uani 1 1 d .
C32 C 0.2263(2) 0.96365(14) -0.05511(14) 0.0170(7) Uani 1 1 d .
H32 H 0.2501 0.9243 -0.0492 0.020 Uiso 1 1 calc R
C33 C 0.2282(2) 0.99112(15) -0.11155(14) 0.0192(7) Uani 1 1 d .
H33 H 0.2521 0.9704 -0.1448 0.023 Uiso 1 1 calc R
C34 C 0.1955(2) 1.04872(16) -0.11957(15) 0.0215(8) Uani 1 1 d .
H34 H 0.1978 1.0676 -0.1582 0.026 Uiso 1 1 calc R
C35 C 0.1594(2) 1.07924(15) -0.07184(14) 0.0171(7) Uani 1 1 d .
H35 H 0.1378 1.1190 -0.0776 0.021 Uiso 1 1 calc R
C36 C 0.1549(2) 1.05176(14) -0.01556(14) 0.0154(6) Uani 1 1 d .
H36 H 0.1284 1.0724 0.0169 0.019 Uiso 1 1 calc R
C37 C 0.1549(2) 1.01262(13) 0.12258(13) 0.0119(6) Uani 1 1 d .
C38 C 0.0523(2) 1.02756(14) 0.12031(14) 0.0159(7) Uani 1 1 d .
H38 H 0.0031 1.0077 0.0925 0.019 Uiso 1 1 calc R
C39 C 0.0220(2) 1.07143(14) 0.15855(14) 0.0177(7) Uani 1 1 d .
H39 H -0.0476 1.0819 0.1570 0.021 Uiso 1 1 calc R
C40 C 0.0950(2) 1.09979(14) 0.19916(14) 0.0191(7) Uani 1 1 d .
H40 H 0.0746 1.1300 0.2252 0.023 Uiso 1 1 calc R
C41 C 0.1965(2) 1.08487(14) 0.20235(14) 0.0192(7) Uani 1 1 d .
H41 H 0.2453 1.1045 0.2306 0.023 Uiso 1 1 calc R
C42 C 0.2272(2) 1.04075(14) 0.16386(13) 0.0159(7) Uani 1 1 d .
H42 H 0.2969 1.0301 0.1659 0.019 Uiso 1 1 calc R
C43 C 0.1186(2) 0.89499(13) 0.06740(14) 0.0141(6) Uani 1 1 d .
C44 C 0.0851(2) 0.86586(14) 0.01235(15) 0.0197(7) Uani 1 1 d .
H44 H 0.1015 0.8811 -0.0258 0.024 Uiso 1 1 calc R
C45 C 0.0278(2) 0.81478(15) 0.01326(16) 0.0226(8) Uani 1 1 d .
H45 H 0.0049 0.7951 -0.0242 0.027 Uiso 1 1 calc R
C46 C 0.0041(2) 0.79246(15) 0.06860(16) 0.0225(8) Uani 1 1 d .
H46 H -0.0360 0.7577 0.0690 0.027 Uiso 1 1 calc R
C47 C 0.0385(2) 0.82055(15) 0.12363(15) 0.0204(7) Uani 1 1 d .
H47 H 0.0231 0.8045 0.1616 0.025 Uiso 1 1 calc R
C48 C 0.0951(2) 0.87180(14) 0.12339(14) 0.0165(7) Uani 1 1 d .
H48 H 0.1178 0.8912 0.1611 0.020 Uiso 1 1 calc R
P3 P 0.30573(6) 0.83298(4) 0.33588(4) 0.01301(16) Uani 1 1 d .
C49 C 0.2750(2) 0.78001(14) 0.39200(13) 0.0147(6) Uani 1 1 d .
C50 C 0.2875(3) 0.72021(14) 0.38222(14) 0.0201(7) Uani 1 1 d .
H50 H 0.3130 0.7068 0.3458 0.024 Uiso 1 1 calc R
C51 C 0.2626(3) 0.68018(16) 0.42581(15) 0.0258(8) Uani 1 1 d .
H51 H 0.2687 0.6391 0.4185 0.031 Uiso 1 1 calc R
C52 C 0.2290(3) 0.69950(15) 0.47991(15) 0.0232(8) Uani 1 1 d .
H52 H 0.2149 0.6717 0.5104 0.028 Uiso 1 1 calc R
C53 C 0.2159(3) 0.75912(15) 0.48981(15) 0.0215(8) Uani 1 1 d .
H53 H 0.1924 0.7724 0.5269 0.026 Uiso 1 1 calc R
C54 C 0.2371(2) 0.79945(15) 0.44552(14) 0.0205(7) Uani 1 1 d .
H54 H 0.2259 0.8403 0.4515 0.025 Uiso 1 1 calc R
C55 C 0.1897(2) 0.86966(13) 0.30619(13) 0.0132(6) Uani 1 1 d .
C56 C 0.1018(2) 0.83567(14) 0.29315(14) 0.0163(7) Uani 1 1 d .
H56 H 0.1049 0.7941 0.2983 0.020 Uiso 1 1 calc R
C57 C 0.0097(2) 0.86284(14) 0.27250(14) 0.0177(7) Uani 1 1 d .
H57 H -0.0501 0.8398 0.2636 0.021 Uiso 1 1 calc R
C58 C 0.0055(2) 0.92333(15) 0.26497(14) 0.0189(7) Uani 1 1 d .
H58 H -0.0574 0.9417 0.2510 0.023 Uiso 1 1 calc R
C59 C 0.0919(2) 0.95740(15) 0.27761(14) 0.0190(7) Uani 1 1 d .
H59 H 0.0880 0.9990 0.2723 0.023 Uiso 1 1 calc R
C60 C 0.1844(2) 0.93102(14) 0.29801(13) 0.0160(7) Uani 1 1 d .
H60 H 0.2439 0.9544 0.3064 0.019 Uiso 1 1 calc R
C61 C 0.3603(2) 0.79456(13) 0.27595(13) 0.0142(6) Uani 1 1 d .
C62 C 0.4636(2) 0.78041(14) 0.28638(15) 0.0191(7) Uani 1 1 d .
H62 H 0.5041 0.7944 0.3223 0.023 Uiso 1 1 calc R
C63 C 0.5067(3) 0.74581(14) 0.24389(15) 0.0218(7) Uani 1 1 d .
H63 H 0.5767 0.7358 0.2509 0.026 Uiso 1 1 calc R
C64 C 0.4477(3) 0.72586(14) 0.19134(15) 0.0208(7) Uani 1 1 d .
H64 H 0.4776 0.7026 0.1622 0.025 Uiso 1 1 calc R
C65 C 0.3451(3) 0.73975(14) 0.18114(15) 0.0196(7) Uani 1 1 d .
H65 H 0.3053 0.7259 0.1450 0.023 Uiso 1 1 calc R
C66 C 0.3004(2) 0.77365(14) 0.22329(14) 0.0167(7) Uani 1 1 d .
H66 H 0.2299 0.7826 0.2165 0.020 Uiso 1 1 calc R
C67 C 0.3966(2) 0.88579(14) 0.36977(15) 0.0172(7) Uani 1 1 d .
C68 C 0.4303(3) 0.88600(16) 0.43276(16) 0.0255(8) Uani 1 1 d .
H68 H 0.4077 0.8566 0.4590 0.031 Uiso 1 1 calc R
C69 C 0.4970(3) 0.92952(17) 0.45681(18) 0.0321(9) Uani 1 1 d .
H69 H 0.5201 0.9301 0.4997 0.039 Uiso 1 1 calc R
C70 C 0.5298(3) 0.97180(17) 0.41879(19) 0.0348(10) Uani 1 1 d .
H70 H 0.5755 1.0014 0.4358 0.042 Uiso 1 1 calc R
C71 C 0.4976(3) 0.97204(16) 0.35650(18) 0.0277(8) Uani 1 1 d .
H71 H 0.5205 1.0019 0.3309 0.033 Uiso 1 1 calc R
C72 C 0.4320(2) 0.92871(15) 0.33134(16) 0.0200(7) Uani 1 1 d .
H72 H 0.4109 0.9280 0.2882 0.024 Uiso 1 1 calc R

loop_
_atom_site_aniso_label
_atom_site_aniso_U_11
_atom_site_aniso_U_22
_atom_site_aniso_U_33
_atom_site_aniso_U_23
_atom_site_aniso_U_13
_atom_site_aniso_U_12
N1 0.0300(18) 0.0196(17) 0.0408(19) 0.0011(14) 0.0003(15) -0.0044(14)
N2 0.0322(18) 0.0163(16) 0.0239(16) -0.0035(12) 0.0078(14) -0.0100(13)
N3 0.0281(19) 0.037(2) 0.060(2) -0.0120(18) 0.0176(17) -0.0070(16)
N4 0.0311(18) 0.036(2) 0.0239(17) 0.0124(14) 0.0068(14) 0.0094(15)
N5 0.0196(16) 0.0345(19) 0.0156(15) 0.0045(13) -0.0068(12) -0.0019(14)
N6 0.036(2) 0.095(3) 0.037(2) 0.017(2) 0.0028(17) 0.031(2)
N7 0.0214(16) 0.0312(19) 0.0287(17) 0.0057(14) -0.0042(13) -0.0088(13)
N8 0.0212(16) 0.0262(17) 0.0172(15) 0.0026(12) 0.0081(12) -0.0053(13)
N9 0.0296(19) 0.063(3) 0.034(2) 0.0243(18) -0.0061(15) -0.0209(18)
N10 0.0294(17) 0.0269(18) 0.0251(17) 0.0018(14) 0.0046(13) 0.0110(14)
N11 0.055(2) 0.031(2) 0.0163(16) -0.0001(14) 0.0084(15) 0.0202(17)
N12 0.121(4) 0.029(2) 0.029(2) 0.0021(17) 0.009(2) 0.016(2)
N13 0.0255(16) 0.0157(15) 0.0215(15) 0.0006(12) 0.0071(12) 0.0012(12)
N14 0.0111(13) 0.0200(15) 0.0235(15) -0.0033(12) 0.0004(11) -0.0009(11)
N15 0.0283(16) 0.0337(18) 0.0258(16) 0.0026(15) 0.0102(13) -0.0052(15)
N16 0.053(2) 0.041(2) 0.0334(19) 0.0005(16) 0.0172(17) 0.0151(18)
N17 0.0221(16) 0.0234(17) 0.0153(14) 0.0046(12) -0.0012(12) -0.0013(13)
N18 0.047(2) 0.035(2) 0.0282(18) -0.0014(15) 0.0059(16) 0.0123(17)
Bi1 0.01653(6) 0.01465(6) 0.01527(5) 0.00040(6) 0.00236(4) 0.00075(6)
P1 0.0143(4) 0.0147(4) 0.0121(4) 0.0009(3) 0.0019(3) -0.0009(3)
C1 0.0152(15) 0.0159(16) 0.0123(14) 0.0006(13) 0.0032(11) 0.0002(14)
C2 0.0165(16) 0.0150(17) 0.0175(16) 0.0028(13) 0.0036(13) -0.0011(13)
C3 0.0259(19) 0.0198(19) 0.0183(17) -0.0016(14) 0.0064(14) 0.0020(15)
C4 0.0228(18) 0.0204(18) 0.0262(19) 0.0072(15) 0.0125(15) 0.0080(14)
C5 0.0177(17) 0.025(2) 0.038(2) 0.0012(16) 0.0090(15) -0.0028(14)
C6 0.0203(18) 0.0240(19) 0.0225(18) -0.0036(14) 0.0040(14) -0.0047(14)
C7 0.0131(15) 0.0213(17) 0.0130(15) 0.0020(12) 0.0046(12) -0.0002(13)
C8 0.0262(19) 0.0172(18) 0.0215(18) 0.0008(14) 0.0034(14) 0.0042(14)
C9 0.0237(19) 0.030(2) 0.033(2) 0.0128(17) 0.0086(16) 0.0090(16)
C10 0.0170(18) 0.050(3) 0.0215(19) 0.0128(18) 0.0041(14) 0.0088(17)
C11 0.0226(18) 0.045(3) 0.0168(17) -0.0035(17) 0.0010(13) -0.0019(17)
C12 0.0193(17) 0.024(2) 0.0183(17) -0.0003(13) 0.0042(13) -0.0014(14)
C13 0.0160(16) 0.0151(17) 0.0132(15) 0.0012(12) 0.0005(12) -0.0019(13)
C14 0.0266(19) 0.0216(19) 0.0188(17) 0.0026(14) 0.0082(14) -0.0040(15)
C15 0.038(2) 0.0180(19) 0.027(2) 0.0058(15) 0.0058(17) -0.0046(16)
C16 0.0292(19) 0.0140(18) 0.0265(18) -0.0022(15) -0.0076(14) -0.0012(15)
C17 0.0217(18) 0.023(2) 0.0214(18) -0.0018(14) 0.0025(14) 0.0042(14)
C18 0.0213(18) 0.0171(18) 0.0186(17) 0.0051(13) 0.0039(13) 0.0000(14)
C19 0.0163(16) 0.0161(17) 0.0144(16) -0.0018(12) 0.0026(12) 0.0004(13)
C20 0.0206(17) 0.0153(17) 0.0162(16) -0.0001(13) 0.0048(13) -0.0022(13)
C21 0.0264(19) 0.0167(18) 0.028(2) -0.0047(15) 0.0128(15) -0.0059(14)
C22 0.0171(17) 0.027(2) 0.033(2) -0.0188(16) 0.0075(15) -0.0089(15)
C23 0.0147(17) 0.031(2) 0.0214(18) -0.0089(15) 0.0013(13) 0.0028(15)
C24 0.0141(16) 0.0209(17) 0.0138(15) -0.0024(13) 0.0036(12) 0.0019(13)
P2 0.0128(4) 0.0120(4) 0.0113(4) -0.0014(3) 0.0017(3) 0.0009(3)
C25 0.0125(15) 0.0127(16) 0.0126(15) -0.0031(12) 0.0008(11) 0.0017(12)
C26 0.0175(17) 0.0194(18) 0.0207(17) 0.0056(14) 0.0034(13) -0.0022(14)
C27 0.0210(18) 0.0208(19) 0.0275(19) 0.0088(15) -0.0028(15) 0.0038(14)
C28 0.0115(16) 0.025(2) 0.0241(18) -0.0001(15) -0.0032(13) 0.0019(14)
C29 0.0128(16) 0.0229(19) 0.0187(17) 0.0009(14) 0.0017(13) -0.0044(13)
C30 0.0167(16) 0.0129(16) 0.0175(16) 0.0010(13) 0.0018(13) -0.0005(13)
C31 0.0093(14) 0.0134(16) 0.0114(14) -0.0017(12) 0.0003(11) -0.0031(12)
C32 0.0143(16) 0.0175(17) 0.0189(17) -0.0050(13) 0.0007(13) 0.0007(13)
C33 0.0131(16) 0.031(2) 0.0134(16) -0.0061(14) 0.0025(12) -0.0026(14)
C34 0.0148(17) 0.035(2) 0.0146(16) 0.0080(15) -0.0001(13) -0.0054(15)
C35 0.0158(16) 0.0184(18) 0.0162(16) 0.0032(13) -0.0019(13) -0.0002(13)
C36 0.0152(16) 0.0159(17) 0.0150(16) -0.0027(13) 0.0013(12) 0.0021(13)
C37 0.0166(16) 0.0092(15) 0.0103(14) -0.0004(11) 0.0030(12) 0.0025(12)
C38 0.0179(16) 0.0166(17) 0.0132(15) -0.0025(12) 0.0014(12) 0.0008(13)
C39 0.0170(16) 0.0176(18) 0.0189(17) 0.0023(13) 0.0042(13) 0.0039(13)
C40 0.0292(19) 0.0144(17) 0.0159(16) -0.0026(13) 0.0118(14) -0.0014(14)
C41 0.0251(18) 0.0166(18) 0.0161(16) -0.0062(13) 0.0030(13) -0.0095(14)
C42 0.0166(16) 0.0164(17) 0.0151(16) 0.0024(13) 0.0034(12) -0.0014(13)
C43 0.0140(16) 0.0113(16) 0.0172(16) 0.0000(12) 0.0028(12) 0.0018(12)
C44 0.0189(17) 0.0194(19) 0.0209(17) -0.0036(13) 0.0032(13) -0.0010(13)
C45 0.0233(19) 0.0183(19) 0.0265(19) -0.0085(14) 0.0040(15) -0.0033(14)
C46 0.0176(17) 0.0165(18) 0.034(2) -0.0023(15) 0.0059(15) -0.0039(14)
C47 0.0208(18) 0.0180(18) 0.0235(18) 0.0040(14) 0.0065(14) 0.0025(14)
C48 0.0158(16) 0.0151(16) 0.0177(16) -0.0008(12) -0.0011(13) 0.0021(12)
P3 0.0140(4) 0.0121(4) 0.0132(4) -0.0008(3) 0.0029(3) 0.0009(3)
C49 0.0178(16) 0.0135(16) 0.0121(15) 0.0017(12) -0.0010(12) 0.0032(13)
C50 0.032(2) 0.0157(18) 0.0128(16) 0.0007(13) 0.0027(14) 0.0048(14)
C51 0.038(2) 0.0154(19) 0.0241(19) 0.0041(14) 0.0047(16) 0.0067(16)
C52 0.029(2) 0.025(2) 0.0163(17) 0.0078(14) 0.0038(14) 0.0042(15)
C53 0.030(2) 0.0218(19) 0.0138(16) 0.0019(14) 0.0062(14) 0.0047(15)
C54 0.0269(19) 0.0175(18) 0.0180(17) 0.0009(13) 0.0068(14) 0.0066(14)
C55 0.0168(16) 0.0138(16) 0.0097(14) 0.0018(11) 0.0049(12) 0.0032(12)
C56 0.0183(16) 0.0140(16) 0.0179(16) 0.0027(12) 0.0072(13) -0.0003(12)
C57 0.0166(16) 0.020(2) 0.0171(16) -0.0015(13) 0.0050(12) -0.0038(13)
C58 0.0179(17) 0.0245(19) 0.0148(16) 0.0017(13) 0.0042(13) 0.0072(14)
C59 0.0228(18) 0.0153(17) 0.0197(17) 0.0003(13) 0.0061(14) 0.0044(14)
C60 0.0181(16) 0.0167(17) 0.0137(15) 0.0001(12) 0.0044(12) -0.0011(13)
C61 0.0180(16) 0.0114(16) 0.0137(15) -0.0004(12) 0.0034(12) -0.0001(12)
C62 0.0189(17) 0.0201(18) 0.0184(17) -0.0009(14) 0.0025(13) 0.0033(14)
C63 0.0250(19) 0.0182(18) 0.0239(18) 0.0042(14) 0.0104(15) 0.0077(14)
C64 0.030(2) 0.0160(18) 0.0182(17) -0.0020(13) 0.0114(15) 0.0008(14)
C65 0.0293(19) 0.0135(17) 0.0172(17) -0.0029(13) 0.0083(14) -0.0039(14)
C66 0.0206(17) 0.0140(17) 0.0157(16) -0.0010(13) 0.0030(13) -0.0047(13)
C67 0.0158(16) 0.0131(17) 0.0232(18) -0.0039(13) 0.0046(13) 0.0001(13)
C68 0.025(2) 0.026(2) 0.0248(19) -0.0063(15) -0.0011(15) 0.0042(16)
C69 0.030(2) 0.032(2) 0.031(2) -0.0115(18) -0.0074(17) 0.0000(17)
C70 0.024(2) 0.029(2) 0.049(3) -0.0137(19) -0.0057(18) -0.0049(17)
C71 0.0180(18) 0.022(2) 0.044(2) -0.0034(17) 0.0069(16) -0.0034(15)
C72 0.0115(16) 0.0239(19) 0.0249(18) -0.0019(14) 0.0037(13) 0.0005(13)

loop_
_atom_type_symbol
_atom_type_description
_atom_type_scat_dispersion_real
_atom_type_scat_dispersion_imag
_atom_type_scat_source
C C 0.0033 0.0016 'International Tables Vol C Tables 4.2.6.8 and 6.1.1.4'
H H 0.0000 0.0000 'International Tables Vol C Tables 4.2.6.8 and 6.1.1.4'
N N 0.0061 0.0033 'International Tables Vol C Tables 4.2.6.8 and 6.1.1.4'
P P 0.1023 0.0942 'International Tables Vol C Tables 4.2.6.8 and 6.1.1.4'
Bi Bi -4.1077 10.2566 'International Tables Vol C Tables 4.2.6.8 and 6.1.1.4'

loop_
_geom_angle_atom_site_label_1
_geom_angle_atom_site_label_2
_geom_angle_atom_site_label_3
_geom_angle
N2 N1 Bi1 117.6(2)
N3 N2 N1 177.2(4)
N5 N4 Bi1 122.2(2)
N6 N5 N4 176.6(4)
N8 N7 Bi1 123.1(2)
N9 N8 N7 176.4(4)
N11 N10 Bi1 120.7(3)
N12 N11 N10 178.3(5)
N14 N13 Bi1 118.7(2)
N15 N14 N13 176.5(3)
N17 N16 Bi1 130.9(3)
N18 N17 N16 178.2(4)
N13 Bi1 N4 81.49(10)
N13 Bi1 N7 84.77(10)
N4 Bi1 N7 84.47(11)
N13 Bi1 N10 82.58(9)
N4 Bi1 N10 162.79(10)
N7 Bi1 N10 87.62(10)
N13 Bi1 N1 83.65(10)
N4 Bi1 N1 96.95(10)
N7 Bi1 N1 167.98(10)
N10 Bi1 N1 87.71(10)
N13 Bi1 N16 157.22(10)
N4 Bi1 N16 80.96(10)
N7 Bi1 N16 79.19(11)
N10 Bi1 N16 112.54(10)
N1 Bi1 N16 112.83(11)
C13 P1 C7 110.58(15)
C13 P1 C1 110.65(15)
C7 P1 C1 108.05(14)
C13 P1 C19 108.18(14)
C7 P1 C19 109.62(15)
C1 P1 C19 109.77(14)
C6 C1 C2 120.3(3)
C6 C1 P1 117.8(2)
C2 C1 P1 121.7(2)
C3 C2 C1 119.0(3)
C3 C2 H2 120.5
C1 C2 H2 120.5
C4 C3 C2 121.0(3)
C4 C3 H3 119.5
C2 C3 H3 119.5
C3 C4 C5 119.3(3)
C3 C4 H4 120.3
C5 C4 H4 120.3
C6 C5 C4 121.1(3)
C6 C5 H5 119.5
C4 C5 H5 119.5
C5 C6 C1 119.2(3)
C5 C6 H6 120.4
C1 C6 H6 120.4
C8 C7 C12 120.1(3)
C8 C7 P1 117.4(2)
C12 C7 P1 122.6(3)
C9 C8 C7 119.9(3)
C9 C8 H8 120.0
C7 C8 H8 120.0
C8 C9 C10 120.2(4)
C8 C9 H9 119.9
C10 C9 H9 119.9
C11 C10 C9 120.3(3)
C11 C10 H10 119.9
C9 C10 H10 119.9
C10 C11 C12 120.4(3)
C10 C11 H11 119.8
C12 C11 H11 119.8
C11 C12 C7 119.1(3)
C11 C12 H12 120.5
C7 C12 H12 120.5
C14 C13 C18 119.2(3)
C14 C13 P1 122.7(2)
C18 C13 P1 118.1(2)
C15 C14 C13 119.5(3)
C15 C14 H14 120.3
C13 C14 H14 120.3
C16 C15 C14 121.0(3)
C16 C15 H15 119.5
C14 C15 H15 119.5
C15 C16 C17 120.3(3)
C15 C16 H16 119.9
C17 C16 H16 119.9
C18 C17 C16 119.3(3)
C18 C17 H17 120.4
C16 C17 H17 120.4
C17 C18 C13 120.7(3)
C17 C18 H18 119.6
C13 C18 H18 119.6
C24 C19 C20 119.4(3)
C24 C19 P1 118.6(2)
C20 C19 P1 122.0(2)
C21 C20 C19 119.6(3)
C21 C20 H20 120.2
C19 C20 H20 120.2
C20 C21 C22 120.4(3)
C20 C21 H21 119.8
C22 C21 H21 119.8
C21 C22 C23 120.3(3)
C21 C22 H22 119.9
C23 C22 H22 119.9
C24 C23 C22 119.8(3)
C24 C23 H23 120.1
C22 C23 H23 120.1
C23 C24 C19 120.5(3)
C23 C24 H24 119.7
C19 C24 H24 119.7
C31 P2 C37 109.50(14)
C31 P2 C43 111.98(14)
C37 P2 C43 109.70(14)
C31 P2 C25 106.17(14)
C37 P2 C25 108.82(14)
C43 P2 C25 110.58(14)
C26 C25 C30 119.5(3)
C26 C25 P2 120.9(2)
C30 C25 P2 119.6(2)
C25 C26 C27 120.0(3)
C25 C26 H26 120.0
C27 C26 H26 120.0
C28 C27 C26 119.9(3)
C28 C27 H27 120.1
C26 C27 H27 120.1
C29 C28 C27 120.5(3)
C29 C28 H28 119.7
C27 C28 H28 119.7
C28 C29 C30 120.0(3)
C28 C29 H29 120.0
C30 C29 H29 120.0
C29 C30 C25 120.0(3)
C29 C30 H30 120.0
C25 C30 H30 120.0
C36 C31 C32 119.6(3)
C36 C31 P2 120.6(2)
C32 C31 P2 119.6(2)
C33 C32 C31 119.7(3)
C33 C32 H32 120.1
C31 C32 H32 120.1
C34 C33 C32 120.0(3)
C34 C33 H33 120.0
C32 C33 H33 120.0
C33 C34 C35 120.6(3)
C33 C34 H34 119.7
C35 C34 H34 119.7
C34 C35 C36 119.9(3)
C34 C35 H35 120.0
C36 C35 H35 120.0
C31 C36 C35 120.1(3)
C31 C36 H36 119.9
C35 C36 H36 119.9
C42 C37 C38 120.4(3)
C42 C37 P2 119.4(2)
C38 C37 P2 120.1(2)
C39 C38 C37 120.2(3)
C39 C38 H38 119.9
C37 C38 H38 119.9
C38 C39 C40 119.1(3)
C38 C39 H39 120.4
C40 C39 H39 120.4
C41 C40 C39 121.2(3)
C41 C40 H40 119.4
C39 C40 H40 119.4
C40 C41 C42 119.8(3)
C40 C41 H41 120.1
C42 C41 H41 120.1
C37 C42 C41 119.3(3)
C37 C42 H42 120.3
C41 C42 H42 120.3
C44 C43 C48 119.5(3)
C44 C43 P2 121.5(2)
C48 C43 P2 119.0(2)
C45 C44 C43 120.1(3)
C45 C44 H44 120.0
C43 C44 H44 120.0
C46 C45 C44 120.1(3)
C46 C45 H45 120.0
C44 C45 H45 120.0
C45 C46 C47 120.3(3)
C45 C46 H46 119.9
C47 C46 H46 119.9
C48 C47 C46 120.3(3)
C48 C47 H47 119.9
C46 C47 H47 119.9
C47 C48 C43 119.8(3)
C47 C48 H48 120.1
C43 C48 H48 120.1
C67 P3 C61 108.41(14)
C67 P3 C49 111.12(15)
C61 P3 C49 108.48(14)
C67 P3 C55 110.07(15)
C61 P3 C55 111.27(14)
C49 P3 C55 107.51(14)
C50 C49 C54 119.9(3)
C50 C49 P3 120.5(2)
C54 C49 P3 119.5(2)
C51 C50 C49 119.5(3)
C51 C50 H50 120.2
C49 C50 H50 120.2
C52 C51 C50 120.5(3)
C52 C51 H51 119.7
C50 C51 H51 119.7
C51 C52 C53 120.2(3)
C51 C52 H52 119.9
C53 C52 H52 119.9
C52 C53 C54 119.8(3)
C52 C53 H53 120.1
C54 C53 H53 120.1
C53 C54 C49 120.0(3)
C53 C54 H54 120.0
C49 C54 H54 120.0
C56 C55 C60 119.5(3)
C56 C55 P3 118.3(2)
C60 C55 P3 122.1(2)
C57 C56 C55 119.9(3)
C57 C56 H56 120.0
C55 C56 H56 120.0
C58 C57 C56 119.9(3)
C58 C57 H57 120.0
C56 C57 H57 120.0
C57 C58 C59 120.7(3)
C57 C58 H58 119.7
C59 C58 H58 119.7
C58 C59 C60 120.2(3)
C58 C59 H59 119.9
C60 C59 H59 119.9
C59 C60 C55 119.7(3)
C59 C60 H60 120.1
C55 C60 H60 120.1
C62 C61 C66 120.3(3)
C62 C61 P3 117.7(2)
C66 C61 P3 121.7(2)
C63 C62 C61 119.5(3)
C63 C62 H62 120.2
C61 C62 H62 120.2
C64 C63 C62 120.1(3)
C64 C63 H63 119.9
C62 C63 H63 119.9
C63 C64 C65 120.3(3)
C63 C64 H64 119.9
C65 C64 H64 119.9
C66 C65 C64 120.5(3)
C66 C65 H65 119.7
C64 C65 H65 119.7
C65 C66 C61 119.2(3)
C65 C66 H66 120.4
C61 C66 H66 120.4
C68 C67 C72 119.8(3)
C68 C67 P3 122.0(3)
C72 C67 P3 118.2(2)
C69 C68 C67 119.4(3)
C69 C68 H68 120.3
C67 C68 H68 120.3
C70 C69 C68 120.1(4)
C70 C69 H69 119.9
C68 C69 H69 119.9
C69 C70 C71 121.2(3)
C69 C70 H70 119.4
C71 C70 H70 119.4
C70 C71 C72 119.8(3)
C70 C71 H71 120.1
C72 C71 H71 120.1
C71 C72 C67 119.7(3)
C71 C72 H72 120.2
C67 C72 H72 120.2

loop_
_geom_bond_atom_site_label_1
_geom_bond_atom_site_label_2
_geom_bond_distance
N1 N2 1.202(4)
N1 Bi1 2.527(3)
N2 N3 1.165(4)
N4 N5 1.190(4)
N4 Bi1 2.334(3)
N5 N6 1.155(4)
N7 N8 1.181(4)
N7 Bi1 2.347(3)
N8 N9 1.150(4)
N10 N11 1.193(4)
N10 Bi1 2.507(3)
N11 N12 1.161(4)
N13 N14 1.207(4)
N13 Bi1 2.316(3)
N14 N15 1.155(4)
N16 N17 1.171(4)
N16 Bi1 2.659(3)
N17 N18 1.165(4)
P1 C13 1.787(3)
P1 C7 1.795(3)
P1 C1 1.799(3)
P1 C19 1.799(3)
C1 C6 1.394(4)
C1 C2 1.398(4)
C2 C3 1.392(4)
C2 H2 0.9500
C3 C4 1.378(5)
C3 H3 0.9500
C4 C5 1.388(5)
C4 H4 0.9500
C5 C6 1.383(4)
C5 H5 0.9500
C6 H6 0.9500
C7 C8 1.393(4)
C7 C12 1.399(4)
C8 C9 1.377(4)
C8 H8 0.9500
C9 C10 1.383(5)
C9 H9 0.9500
C10 C11 1.381(5)
C10 H10 0.9500
C11 C12 1.389(4)
C11 H11 0.9500
C12 H12 0.9500
C13 C14 1.390(4)
C13 C18 1.401(4)
C14 C15 1.381(5)
C14 H14 0.9500
C15 C16 1.371(5)
C15 H15 0.9500
C16 C17 1.389(5)
C16 H16 0.9500
C17 C18 1.377(4)
C17 H17 0.9500
C18 H18 0.9500
C19 C24 1.398(4)
C19 C20 1.398(4)
C20 C21 1.384(4)
C20 H20 0.9500
C21 C22 1.385(5)
C21 H21 0.9500
C22 C23 1.386(5)
C22 H22 0.9500
C23 C24 1.378(4)
C23 H23 0.9500
C24 H24 0.9500
P2 C31 1.798(3)
P2 C37 1.798(3)
P2 C43 1.800(3)
P2 C25 1.800(3)
C25 C26 1.388(4)
C25 C30 1.394(4)
C26 C27 1.389(4)
C26 H26 0.9500
C27 C28 1.381(4)
C27 H27 0.9500
C28 C29 1.375(4)
C28 H28 0.9500
C29 C30 1.385(4)
C29 H29 0.9500
C30 H30 0.9500
C31 C36 1.385(4)
C31 C32 1.407(4)
C32 C33 1.384(4)
C32 H32 0.9500
C33 C34 1.380(5)
C33 H33 0.9500
C34 C35 1.383(4)
C34 H34 0.9500
C35 C36 1.385(4)
C35 H35 0.9500
C36 H36 0.9500
C37 C42 1.390(4)
C37 C38 1.396(4)
C38 C39 1.388(4)
C38 H38 0.9500
C39 C40 1.389(4)
C39 H39 0.9500
C40 C41 1.382(4)
C40 H40 0.9500
C41 C42 1.398(4)
C41 H41 0.9500
C42 H42 0.9500
C43 C44 1.397(4)
C43 C48 1.400(4)
C44 C45 1.386(4)
C44 H44 0.9500
C45 C46 1.381(5)
C45 H45 0.9500
C46 C47 1.388(4)
C46 H46 0.9500
C47 C48 1.383(4)
C47 H47 0.9500
C48 H48 0.9500
P3 C67 1.794(3)
P3 C61 1.794(3)
P3 C49 1.796(3)
P3 C55 1.800(3)
C49 C50 1.385(4)
C49 C54 1.397(4)
C50 C51 1.383(4)
C50 H50 0.9500
C51 C52 1.382(4)
C51 H51 0.9500
C52 C53 1.383(5)
C52 H52 0.9500
C53 C54 1.384(4)
C53 H53 0.9500
C54 H54 0.9500
C55 C56 1.397(4)
C55 C60 1.403(4)
C56 C57 1.394(4)
C56 H56 0.9500
C57 C58 1.381(4)
C57 H57 0.9500
C58 C59 1.381(4)
C58 H58 0.9500
C59 C60 1.389(4)
C59 H59 0.9500
C60 H60 0.9500
C61 C62 1.399(4)
C61 C66 1.399(4)
C62 C63 1.388(4)
C62 H62 0.9500
C63 C64 1.385(5)
C63 H63 0.9500
C64 C65 1.388(4)
C64 H64 0.9500
C65 C66 1.385(4)
C65 H65 0.9500
C66 H66 0.9500
C67 C68 1.394(4)
C67 C72 1.402(4)
C68 C69 1.386(5)
C68 H68 0.9500
C69 C70 1.372(5)
C69 H69 0.9500
C70 C71 1.376(5)
C70 H70 0.9500
C71 C72 1.382(5)
C71 H71 0.9500
C72 H72 0.9500

loop_
_geom_torsion_atom_site_label_1
_geom_torsion_atom_site_label_2
_geom_torsion_atom_site_label_3
_geom_torsion_atom_site_label_4
_geom_torsion
Bi1 N1 N2 N3 -143(8)
Bi1 N4 N5 N6 -162(7)
Bi1 N7 N8 N9 -171(6)
Bi1 N10 N11 N12 -164(14)
Bi1 N13 N14 N15 -161(5)
Bi1 N16 N17 N18 -156(12)
N14 N13 Bi1 N4 -143.3(3)
N14 N13 Bi1 N7 131.5(3)
N14 N13 Bi1 N10 43.3(2)
N14 N13 Bi1 N1 -45.3(2)
N14 N13 Bi1 N16 176.7(2)
N5 N4 Bi1 N13 23.5(3)
N5 N4 Bi1 N7 109.1(3)
N5 N4 Bi1 N10 46.0(5)
N5 N4 Bi1 N1 -58.9(3)
N5 N4 Bi1 N16 -171.1(3)
N8 N7 Bi1 N13 -82.4(3)
N8 N7 Bi1 N4 -164.3(3)
N8 N7 Bi1 N10 0.3(3)
N8 N7 Bi1 N1 -66.9(6)
N8 N7 Bi1 N16 113.8(3)
N11 N10 Bi1 N13 -112.9(3)
N11 N10 Bi1 N4 -135.3(3)
N11 N10 Bi1 N7 162.0(3)
N11 N10 Bi1 N1 -29.0(3)
N11 N10 Bi1 N16 84.8(3)
N2 N1 Bi1 N13 -52.3(3)
N2 N1 Bi1 N4 28.2(3)
N2 N1 Bi1 N7 -67.9(6)
N2 N1 Bi1 N10 -135.1(3)
N2 N1 Bi1 N16 111.3(3)
N17 N16 Bi1 N13 -166.0(3)
N17 N16 Bi1 N4 153.9(4)
N17 N16 Bi1 N7 -120.0(4)
N17 N16 Bi1 N10 -37.2(4)
N17 N16 Bi1 N1 60.1(4)
C13 P1 C1 C6 -63.4(3)
C7 P1 C1 C6 57.8(3)
C19 P1 C1 C6 177.3(3)
C13 P1 C1 C2 120.0(3)
C7 P1 C1 C2 -118.8(3)
C19 P1 C1 C2 0.7(3)
C6 C1 C2 C3 0.6(5)
P1 C1 C2 C3 177.1(2)
C1 C2 C3 C4 -0.7(5)
C2 C3 C4 C5 1.0(5)
C3 C4 C5 C6 -1.0(5)
C4 C5 C6 C1 0.9(5)
C2 C1 C6 C5 -0.6(5)
P1 C1 C6 C5 -177.3(3)
C13 P1 C7 C8 -174.4(2)
C1 P1 C7 C8 64.4(3)
C19 P1 C7 C8 -55.2(3)
C13 P1 C7 C12 7.4(3)
C1 P1 C7 C12 -113.8(3)
C19 P1 C7 C12 126.6(3)
C12 C7 C8 C9 -0.8(5)
P1 C7 C8 C9 -179.1(2)
C7 C8 C9 C10 0.0(5)
C8 C9 C10 C11 0.2(5)
C9 C10 C11 C12 0.4(5)
C10 C11 C12 C7 -1.1(5)
C8 C7 C12 C11 1.3(5)
P1 C7 C12 C11 179.5(2)
C7 P1 C13 C14 -127.2(3)
C1 P1 C13 C14 -7.5(3)
C19 P1 C13 C14 112.8(3)
C7 P1 C13 C18 55.5(3)
C1 P1 C13 C18 175.2(2)
C19 P1 C13 C18 -64.5(3)
C18 C13 C14 C15 -1.1(5)
P1 C13 C14 C15 -178.4(3)
C13 C14 C15 C16 -0.6(5)
C14 C15 C16 C17 1.9(5)
C15 C16 C17 C18 -1.5(5)
C16 C17 C18 C13 -0.1(5)
C14 C13 C18 C17 1.4(5)
P1 C13 C18 C17 178.8(3)
C13 P1 C19 C24 -63.8(3)
C7 P1 C19 C24 175.5(2)
C1 P1 C19 C24 57.0(3)
C13 P1 C19 C20 113.5(3)
C7 P1 C19 C20 -7.2(3)
C1 P1 C19 C20 -125.7(3)
C24 C19 C20 C21 -1.1(5)
P1 C19 C20 C21 -178.4(2)
C19 C20 C21 C22 -0.2(5)
C20 C21 C22 C23 0.5(5)
C21 C22 C23 C24 0.7(5)
C22 C23 C24 C19 -2.1(5)
C20 C19 C24 C23 2.3(5)
P1 C19 C24 C23 179.7(2)
C31 P2 C25 C26 -150.1(3)
C37 P2 C25 C26 92.1(3)
C43 P2 C25 C26 -28.4(3)
C31 P2 C25 C30 30.6(3)
C37 P2 C25 C30 -87.2(3)
C43 P2 C25 C30 152.2(2)
C30 C25 C26 C27 -1.3(5)
P2 C25 C26 C27 179.3(3)
C25 C26 C27 C28 0.2(5)
C26 C27 C28 C29 1.3(5)
C27 C28 C29 C30 -1.6(5)
C28 C29 C30 C25 0.4(5)
C26 C25 C30 C29 1.0(5)
P2 C25 C30 C29 -179.6(2)
C37 P2 C31 C36 -0.9(3)
C43 P2 C31 C36 121.0(2)
C25 P2 C31 C36 -118.3(3)
C37 P2 C31 C32 173.9(2)
C43 P2 C31 C32 -64.2(3)
C25 P2 C31 C32 56.6(3)
C36 C31 C32 C33 -0.3(4)
P2 C31 C32 C33 -175.3(2)
C31 C32 C33 C34 1.3(5)
C32 C33 C34 C35 -0.8(5)
C33 C34 C35 C36 -0.7(5)
C32 C31 C36 C35 -1.2(4)
P2 C31 C36 C35 173.7(2)
C34 C35 C36 C31 1.7(5)
C31 P2 C37 C42 -103.1(3)
C43 P2 C37 C42 133.7(2)
C25 P2 C37 C42 12.6(3)
C31 P2 C37 C38 72.6(3)
C43 P2 C37 C38 -50.7(3)
C25 P2 C37 C38 -171.8(2)
C42 C37 C38 C39 1.2(5)
P2 C37 C38 C39 -174.4(2)
C37 C38 C39 C40 -0.4(5)
C38 C39 C40 C41 -0.4(5)
C39 C40 C41 C42 0.5(5)
C38 C37 C42 C41 -1.1(4)
P2 C37 C42 C41 174.6(2)
C40 C41 C42 C37 0.3(5)
C31 P2 C43 C44 17.8(3)
C37 P2 C43 C44 139.5(3)
C25 P2 C43 C44 -100.4(3)
C31 P2 C43 C48 -164.3(2)
C37 P2 C43 C48 -42.5(3)
C25 P2 C43 C48 77.5(3)
C48 C43 C44 C45 0.8(5)
P2 C43 C44 C45 178.7(2)
C43 C44 C45 C46 -0.2(5)
C44 C45 C46 C47 -0.9(5)
C45 C46 C47 C48 1.3(5)
C46 C47 C48 C43 -0.7(5)
C44 C43 C48 C47 -0.3(5)
P2 C43 C48 C47 -178.3(2)
C67 P3 C49 C50 -123.8(3)
C61 P3 C49 C50 -4.7(3)
C55 P3 C49 C50 115.7(3)
C67 P3 C49 C54 57.0(3)
C61 P3 C49 C54 176.0(3)
C55 P3 C49 C54 -63.5(3)
C54 C49 C50 C51 -0.2(5)
P3 C49 C50 C51 -179.5(3)
C49 C50 C51 C52 -2.4(5)
C50 C51 C52 C53 2.7(5)
C51 C52 C53 C54 -0.4(5)
C52 C53 C54 C49 -2.2(5)
C50 C49 C54 C53 2.5(5)
P3 C49 C54 C53 -178.2(3)
C67 P3 C55 C56 -163.2(2)
C61 P3 C55 C56 76.6(3)
C49 P3 C55 C56 -42.0(3)
C67 P3 C55 C60 14.5(3)
C61 P3 C55 C60 -105.7(3)
C49 P3 C55 C60 135.6(2)
C60 C55 C56 C57 -0.4(4)
P3 C55 C56 C57 177.4(2)
C55 C56 C57 C58 0.0(4)
C56 C57 C58 C59 0.1(5)
C57 C58 C59 C60 0.1(5)
C58 C59 C60 C55 -0.5(4)
C56 C55 C60 C59 0.6(4)
P3 C55 C60 C59 -177.0(2)
C67 P3 C61 C62 38.6(3)
C49 P3 C61 C62 -82.2(3)
C55 P3 C61 C62 159.7(2)
C67 P3 C61 C66 -148.2(3)
C49 P3 C61 C66 91.1(3)
C55 P3 C61 C66 -27.0(3)
C66 C61 C62 C63 0.5(5)
P3 C61 C62 C63 173.8(2)
C61 C62 C63 C64 0.5(5)
C62 C63 C64 C65 -0.7(5)
C63 C64 C65 C66 0.0(5)
C64 C65 C66 C61 1.0(5)
C62 C61 C66 C65 -1.2(5)
P3 C61 C66 C65 -174.3(2)
C61 P3 C67 C68 -123.5(3)
C49 P3 C67 C68 -4.4(3)
C55 P3 C67 C68 114.6(3)
C61 P3 C67 C72 58.1(3)
C49 P3 C67 C72 177.2(2)
C55 P3 C67 C72 -63.8(3)
C72 C67 C68 C69 1.3(5)
P3 C67 C68 C69 -177.1(3)
C67 C68 C69 C70 -0.3(5)
C68 C69 C70 C71 -0.1(6)
C69 C70 C71 C72 -0.7(6)
C70 C71 C72 C67 1.7(5)
C68 C67 C72 C71 -2.0(5)
P3 C67 C72 C71 176.4(2)
